data_7105043
loop_
_publ_author_name
'Spielmann, Jan'
'Bolte, Michael'
'Harder, Sjoerd'

_publ_section_title
;
 Synthesis and structure of a magnesium-amidoborane complex and its
 role in catalytic formation of a new bis-aminoborane ligand.
;
_journal_issue 45
_journal_name_full 'Chemical communications (Cambridge, England)'
_journal_page_first 6934
_journal_page_last 6936
_journal_paper_doi 10.1039/b914979a
_journal_year 2009
_chemical_formula_sum 'C58 H90 B2 Mg2 N4'
_chemical_formula_weight 913.58
_chemical_name_common ((DIPP-nacnac)MgBH4)2
_chemical_name_systematic
;
?
;
_space_group_IT_number 14
_symmetry_cell_setting monoclinic
_symmetry_space_group_name_Hall '-P 2yn'
_symmetry_space_group_name_H-M 'P 1 21/n 1'
_atom_sites_solution_hydrogens geom
_atom_sites_solution_primary direct
_atom_sites_solution_secondary difmap
_audit_creation_method SHELXL-97
_cell_angle_alpha 90.00
_cell_angle_beta 106.287(6)
_cell_angle_gamma 90.00
_cell_formula_units_Z 2
_cell_length_a 14.3266(11)
_cell_length_b 13.9025(8)
_cell_length_c 15.1584(13)
_cell_measurement_reflns_used 17122
_cell_measurement_temperature 173(2)
_cell_measurement_theta_max 25.8
_cell_measurement_theta_min 3.5
_cell_volume 2898.0(4)
_computing_cell_refinement 'X-Area (Stoe & Cie, 2001)'
_computing_data_collection 'X-Area (Stoe & Cie, 2001)'
_computing_data_reduction 'X-Area (Stoe & Cie, 2001)'
_computing_molecular_graphics 'XP in SHELXTL-Plus (Sheldrick, 1991)'
_computing_structure_refinement 'SHELXL-97 (Sheldrick, 1997)'
_computing_structure_solution 'SHELXS-97 (Sheldrick, 1990)'
_diffrn_ambient_temperature 173(2)
_diffrn_measured_fraction_theta_full 0.995
_diffrn_measured_fraction_theta_max 0.994
_diffrn_measurement_device_type 'STOE IPDS II two-circle-diffractometer'
_diffrn_measurement_method \w
_diffrn_radiation_monochromator graphite
_diffrn_radiation_source 'fine-focus sealed tube'
_diffrn_radiation_type MoK\a
_diffrn_radiation_wavelength 0.71073
_diffrn_reflns_av_R_equivalents 0.0488
_diffrn_reflns_av_sigmaI/netI 0.0369
_diffrn_reflns_limit_h_max 17
_diffrn_reflns_limit_h_min -17
_diffrn_reflns_limit_k_max 16
_diffrn_reflns_limit_k_min -16
_diffrn_reflns_limit_l_max 18
_diffrn_reflns_limit_l_min -14
_diffrn_reflns_number 18615
_diffrn_reflns_theta_full 25.00
_diffrn_reflns_theta_max 25.57
_diffrn_reflns_theta_min 3.46
_diffrn_standards_number 0
_exptl_absorpt_coefficient_mu 0.079
_exptl_absorpt_correction_T_max 0.9768
_exptl_absorpt_correction_T_min 0.9738
_exptl_absorpt_correction_type multi-scan
_exptl_absorpt_process_details 'MULABS (Spek, 2003; Blessing, 1995)'
_exptl_crystal_colour colourless
_exptl_crystal_density_diffrn 1.047
_exptl_crystal_density_method 'not measured'
_exptl_crystal_description block
_exptl_crystal_F_000 1000
_exptl_crystal_size_max 0.47
_exptl_crystal_size_mid 0.44
_exptl_crystal_size_min 0.43
_refine_diff_density_max 0.458
_refine_diff_density_min -0.199
_refine_diff_density_rms 0.041
_refine_ls_extinction_coef 0.0139(18)
_refine_ls_extinction_expression Fc^*^=kFc[1+0.001xFc^2^\l^3^/sin(2\q)]^-1/4^
_refine_ls_extinction_method SHELXL
_refine_ls_goodness_of_fit_ref 1.048
_refine_ls_hydrogen_treatment mixed
_refine_ls_matrix_type full
_refine_ls_number_parameters 317
_refine_ls_number_reflns 5409
_refine_ls_number_restraints 0
_refine_ls_restrained_S_all 1.048
_refine_ls_R_factor_all 0.0577
_refine_ls_R_factor_gt 0.0460
_refine_ls_shift/su_max 0.001
_refine_ls_shift/su_mean 0.000
_refine_ls_structure_factor_coef Fsqd
_refine_ls_weighting_details 'calc w=1/[\s^2^(Fo^2^)+(0.0760P)^2^+0.4462P] where P=(Fo^2^+2Fc^2^)/3'
_refine_ls_weighting_scheme calc
_refine_ls_wR_factor_gt 0.1238
_refine_ls_wR_factor_ref 0.1298
_reflns_number_gt 4369
_reflns_number_total 5409
_reflns_threshold_expression >2sigma(I)
_cod_data_source_file b914979a.txt
_cod_data_source_block harder1-hasj158
_cod_depositor_comments
;
The following automatic conversions were performed:
'_symmetry_cell_setting' value 'Monoclinic' changed to 'monoclinic'
according to '/home/saulius/struct/CIF-dictionaries/cif_core.dic'
dictionary named 'cif_core.dic' version 2.4.1 from 2010-06-29.

Automatic conversion script
Id: cif_fix_enum 1527 2010-12-29 10:47:43Z saulius 
;
_cod_original_sg_symbol_H-M 'P 21/n'
_cod_database_code 7105043

loop_
_symmetry_equiv_pos_as_xyz
'x, y, z'
'-x+1/2, y+1/2, -z+1/2'
'-x, -y, -z'
'x-1/2, -y-1/2, z-1/2'

loop_
_atom_site_label
_atom_site_type_symbol
_atom_site_fract_x
_atom_site_fract_y
_atom_site_fract_z
_atom_site_U_iso_or_equiv
_atom_site_adp_type
_atom_site_occupancy
_atom_site_symmetry_multiplicity
_atom_site_calc_flag
_atom_site_refinement_flags
_atom_site_disorder_assembly
_atom_site_disorder_group
Mg1 Mg 0.56217(3) 0.57521(4) 0.59724(3) 0.02313(15) Uani 1 1 d . . .
B1 B 0.58094(13) 0.40459(14) 0.54449(12) 0.0307(4) Uani 1 1 d . . .
H1A H 0.5067(14) 0.3618(15) 0.5171(14) 0.052(6) Uiso 1 1 d . . .
H1B H 0.5805(13) 0.4684(14) 0.4932(13) 0.042(5) Uiso 1 1 d . . .
H1C H 0.6442(13) 0.3591(14) 0.5545(13) 0.043(5) Uiso 1 1 d . . .
H1D H 0.5790(13) 0.4362(14) 0.6134(13) 0.043(5) Uiso 1 1 d . . .
N1 N 0.52260(8) 0.60515(9) 0.71313(8) 0.0245(3) Uani 1 1 d . . .
N2 N 0.68711(8) 0.65434(9) 0.63319(8) 0.0238(3) Uani 1 1 d . . .
C1 C 0.58929(10) 0.63345(12) 0.78986(10) 0.0285(3) Uani 1 1 d . . .
C2 C 0.68501(10) 0.66044(13) 0.79287(10) 0.0323(4) Uani 1 1 d . . .
H2 H 0.7278 0.6679 0.8529 0.039 Uiso 1 1 calc R . .
C3 C 0.72730(10) 0.67811(12) 0.72114(10) 0.0290(3) Uani 1 1 d . . .
C4 C 0.56458(12) 0.64109(16) 0.88066(11) 0.0440(5) Uani 1 1 d . . .
H4A H 0.5055 0.6040 0.8773 0.066 Uiso 0.50 1 calc PR . .
H4B H 0.5537 0.7087 0.8932 0.066 Uiso 0.50 1 calc PR . .
H4C H 0.6186 0.6156 0.9301 0.066 Uiso 0.50 1 calc PR . .
H4D H 0.6130 0.6815 0.9231 0.066 Uiso 0.50 1 calc PR . .
H4E H 0.5648 0.5768 0.9072 0.066 Uiso 0.50 1 calc PR . .
H4F H 0.5000 0.6699 0.8703 0.066 Uiso 0.50 1 calc PR . .
C5 C 0.82494(12) 0.72906(17) 0.75028(12) 0.0491(5) Uani 1 1 d . . .
H5A H 0.8549 0.7277 0.6996 0.074 Uiso 0.50 1 calc PR . .
H5B H 0.8675 0.6964 0.8039 0.074 Uiso 0.50 1 calc PR . .
H5C H 0.8154 0.7960 0.7662 0.074 Uiso 0.50 1 calc PR . .
H5D H 0.8370 0.7523 0.8135 0.074 Uiso 0.50 1 calc PR . .
H5E H 0.8243 0.7837 0.7092 0.074 Uiso 0.50 1 calc PR . .
H5F H 0.8765 0.6841 0.7469 0.074 Uiso 0.50 1 calc PR . .
C11 C 0.42347(10) 0.59299(12) 0.71782(9) 0.0276(3) Uani 1 1 d . . .
C12 C 0.39409(10) 0.50651(13) 0.75065(10) 0.0326(4) Uani 1 1 d . . .
C13 C 0.29802(11) 0.50067(15) 0.75598(12) 0.0424(4) Uani 1 1 d . . .
H13 H 0.2768 0.4434 0.7786 0.051 Uiso 1 1 calc R . .
C14 C 0.23365(12) 0.57584(16) 0.72925(12) 0.0471(5) Uani 1 1 d . . .
H14 H 0.1696 0.5709 0.7354 0.057 Uiso 1 1 calc R . .
C15 C 0.26247(11) 0.65854(15) 0.69352(12) 0.0430(5) Uani 1 1 d . . .
H15 H 0.2170 0.7093 0.6737 0.052 Uiso 1 1 calc R . .
C16 C 0.35722(10) 0.66921(13) 0.68593(10) 0.0325(4) Uani 1 1 d . . .
C17 C 0.46059(11) 0.41929(14) 0.77746(12) 0.0391(4) Uani 1 1 d . . .
H17 H 0.5260 0.4373 0.7713 0.047 Uiso 1 1 calc R . .
C18 C 0.38812(12) 0.76002(13) 0.64567(12) 0.0385(4) Uani 1 1 d . . .
H18 H 0.4394 0.7407 0.6159 0.046 Uiso 1 1 calc R . .
C21 C 0.73252(10) 0.68986(11) 0.56560(10) 0.0277(3) Uani 1 1 d . . .
C22 C 0.80325(11) 0.63464(14) 0.54007(11) 0.0357(4) Uani 1 1 d . . .
C23 C 0.84297(12) 0.67245(18) 0.47234(13) 0.0521(5) Uani 1 1 d . . .
H23 H 0.8902 0.6362 0.4535 0.062 Uiso 1 1 calc R . .
C24 C 0.81476(14) 0.76108(19) 0.43261(13) 0.0588(6) Uani 1 1 d . . .
H24 H 0.8427 0.7852 0.3872 0.071 Uiso 1 1 calc R . .
C25 C 0.74674(14) 0.81403(17) 0.45859(14) 0.0534(5) Uani 1 1 d . . .
H25 H 0.7281 0.8750 0.4309 0.064 Uiso 1 1 calc R . .
C26 C 0.70376(12) 0.78083(13) 0.52498(12) 0.0391(4) Uani 1 1 d . . .
C27 C 0.84034(13) 0.53991(15) 0.58575(13) 0.0464(5) Uani 1 1 d . . .
H27 H 0.8023 0.5230 0.6297 0.056 Uiso 1 1 calc R . .
C28 C 0.62960(15) 0.84322(14) 0.55334(16) 0.0533(5) Uani 1 1 d . . .
H28 H 0.6028 0.8047 0.5964 0.064 Uiso 1 1 calc R . .
C171 C 0.42176(13) 0.33595(15) 0.71179(15) 0.0485(5) Uani 1 1 d . . .
H17A H 0.4648 0.2802 0.7297 0.073 Uiso 1 1 calc R . .
H17B H 0.4193 0.3552 0.6490 0.073 Uiso 1 1 calc R . .
H17C H 0.3563 0.3189 0.7146 0.073 Uiso 1 1 calc R . .
C172 C 0.47353(15) 0.38659(19) 0.87747(14) 0.0603(6) Uani 1 1 d . . .
H17D H 0.4980 0.4404 0.9193 0.090 Uiso 1 1 calc R . .
H17E H 0.5200 0.3332 0.8922 0.090 Uiso 1 1 calc R . .
H17F H 0.4108 0.3654 0.8844 0.090 Uiso 1 1 calc R . .
C181 C 0.43401(16) 0.83426(15) 0.71951(15) 0.0583(6) Uani 1 1 d . . .
H18A H 0.4532 0.8911 0.6905 0.087 Uiso 1 1 calc R . .
H18B H 0.4915 0.8063 0.7631 0.087 Uiso 1 1 calc R . .
H18C H 0.3867 0.8530 0.7522 0.087 Uiso 1 1 calc R . .
C182 C 0.30556(14) 0.80681(15) 0.57084(13) 0.0497(5) Uani 1 1 d . . .
H18D H 0.3301 0.8644 0.5474 0.075 Uiso 1 1 calc R . .
H18E H 0.2527 0.8249 0.5969 0.075 Uiso 1 1 calc R . .
H18F H 0.2812 0.7611 0.5204 0.075 Uiso 1 1 calc R . .
C271 C 0.83047(17) 0.45834(19) 0.51617(19) 0.0694(7) Uani 1 1 d . . .
H27A H 0.8551 0.3985 0.5486 0.104 Uiso 1 1 calc R . .
H27B H 0.8682 0.4739 0.4732 0.104 Uiso 1 1 calc R . .
H27C H 0.7619 0.4503 0.4821 0.104 Uiso 1 1 calc R . .
C272 C 0.94963(17) 0.5489(2) 0.6398(2) 0.0798(8) Uani 1 1 d . . .
H27D H 0.9730 0.4873 0.6691 0.120 Uiso 1 1 calc R . .
H27E H 0.9574 0.5988 0.6870 0.120 Uiso 1 1 calc R . .
H27F H 0.9874 0.5664 0.5974 0.120 Uiso 1 1 calc R . .
C281 C 0.6768(2) 0.9336(2) 0.6047(2) 0.1005(11) Uani 1 1 d . . .
H28A H 0.6275 0.9715 0.6229 0.151 Uiso 1 1 calc R . .
H28B H 0.7047 0.9724 0.5644 0.151 Uiso 1 1 calc R . .
H28C H 0.7283 0.9149 0.6596 0.151 Uiso 1 1 calc R . .
C282 C 0.54437(16) 0.87109(17) 0.47092(19) 0.0674(7) Uani 1 1 d . . .
H28D H 0.4979 0.9102 0.4920 0.101 Uiso 1 1 calc R . .
H28E H 0.5120 0.8127 0.4410 0.101 Uiso 1 1 calc R . .
H28F H 0.5687 0.9082 0.4270 0.101 Uiso 1 1 calc R . .

loop_
_atom_site_aniso_label
_atom_site_aniso_U_11
_atom_site_aniso_U_22
_atom_site_aniso_U_33
_atom_site_aniso_U_23
_atom_site_aniso_U_13
_atom_site_aniso_U_12
Mg1 0.0223(2) 0.0259(3) 0.0205(2) -0.00307(19) 0.00491(18) -0.00235(18)
B1 0.0345(9) 0.0299(10) 0.0245(8) -0.0011(7) 0.0030(7) 0.0048(7)
N1 0.0199(5) 0.0317(7) 0.0211(6) -0.0027(5) 0.0043(4) -0.0001(5)
N2 0.0214(5) 0.0269(7) 0.0225(6) -0.0012(5) 0.0049(4) -0.0009(5)
C1 0.0243(7) 0.0382(9) 0.0214(7) -0.0030(6) 0.0039(5) -0.0001(6)
C2 0.0248(7) 0.0480(10) 0.0200(7) -0.0047(7) -0.0003(6) -0.0040(7)
C3 0.0209(7) 0.0359(9) 0.0274(8) -0.0044(6) 0.0021(6) -0.0021(6)
C4 0.0339(8) 0.0735(14) 0.0238(8) -0.0104(8) 0.0067(6) -0.0081(8)
C5 0.0321(8) 0.0775(15) 0.0358(9) -0.0134(9) 0.0063(7) -0.0226(9)
C11 0.0208(6) 0.0427(9) 0.0186(7) -0.0077(6) 0.0043(5) -0.0002(6)
C12 0.0250(7) 0.0486(10) 0.0234(7) -0.0019(7) 0.0055(6) -0.0032(7)
C13 0.0286(8) 0.0660(13) 0.0344(9) -0.0008(8) 0.0117(7) -0.0085(8)
C14 0.0242(8) 0.0787(15) 0.0406(10) -0.0115(10) 0.0127(7) -0.0019(8)
C15 0.0263(8) 0.0625(13) 0.0382(9) -0.0146(9) 0.0057(7) 0.0103(8)
C16 0.0263(7) 0.0440(10) 0.0256(8) -0.0117(7) 0.0044(6) 0.0043(7)
C17 0.0270(7) 0.0504(11) 0.0384(9) 0.0114(8) 0.0068(6) -0.0050(7)
C18 0.0360(8) 0.0384(10) 0.0381(9) -0.0078(7) 0.0052(7) 0.0108(7)
C21 0.0225(7) 0.0340(9) 0.0245(7) -0.0015(6) 0.0030(5) -0.0069(6)
C22 0.0257(7) 0.0526(11) 0.0279(8) -0.0039(7) 0.0061(6) -0.0019(7)
C23 0.0308(8) 0.0933(17) 0.0339(9) -0.0028(10) 0.0120(7) -0.0035(9)
C24 0.0406(10) 0.0988(19) 0.0356(10) 0.0176(11) 0.0083(8) -0.0206(11)
C25 0.0478(10) 0.0608(13) 0.0456(11) 0.0198(10) 0.0033(8) -0.0159(9)
C26 0.0370(8) 0.0386(10) 0.0369(9) 0.0060(7) 0.0024(7) -0.0099(7)
C27 0.0427(9) 0.0500(12) 0.0468(10) -0.0057(9) 0.0131(8) 0.0120(8)
C28 0.0588(12) 0.0336(10) 0.0635(13) 0.0088(9) 0.0104(10) 0.0067(9)
C171 0.0407(9) 0.0481(12) 0.0577(12) 0.0049(9) 0.0156(8) -0.0018(8)
C172 0.0531(11) 0.0755(16) 0.0446(11) 0.0214(11) 0.0009(9) -0.0072(11)
C181 0.0630(13) 0.0425(12) 0.0570(13) -0.0121(10) -0.0035(10) 0.0034(9)
C182 0.0499(10) 0.0495(12) 0.0446(11) -0.0039(9) 0.0048(8) 0.0186(9)
C271 0.0564(12) 0.0709(16) 0.0891(18) -0.0332(14) 0.0338(12) -0.0048(11)
C272 0.0603(14) 0.0762(18) 0.0803(17) -0.0004(14) -0.0173(12) 0.0182(12)
C281 0.102(2) 0.0647(18) 0.105(2) -0.0306(16) -0.0196(17) 0.0213(15)
C282 0.0536(12) 0.0467(13) 0.0886(18) 0.0038(12) -0.0022(11) 0.0069(10)

loop_
_atom_type_symbol
_atom_type_description
_atom_type_scat_dispersion_real
_atom_type_scat_dispersion_imag
_atom_type_scat_source
C C 0.0033 0.0016 'International Tables Vol C Tables 4.2.6.8 and 6.1.1.4'
H H 0.0000 0.0000 'International Tables Vol C Tables 4.2.6.8 and 6.1.1.4'
B B 0.0013 0.0007 'International Tables Vol C Tables 4.2.6.8 and 6.1.1.4'
Mg Mg 0.0486 0.0363 'International Tables Vol C Tables 4.2.6.8 and 6.1.1.4'
N N 0.0061 0.0033 'International Tables Vol C Tables 4.2.6.8 and 6.1.1.4'

loop_
_geom_angle_atom_site_label_1
_geom_angle_atom_site_label_2
_geom_angle_atom_site_label_3
_geom_angle
_geom_angle_site_symmetry_1
_geom_angle_site_symmetry_3
_geom_angle_publ_flag
N1 Mg1 N2 95.46(5) . . ?
N1 Mg1 B1 110.74(6) . 3_666 ?
N2 Mg1 B1 127.37(6) . 3_666 ?
N1 Mg1 B1 122.84(6) . . ?
N2 Mg1 B1 115.15(6) . . ?
B1 Mg1 B1 88.20(6) 3_666 . ?
N1 Mg1 Mg1 128.63(4) . 3_666 ?
N2 Mg1 Mg1 135.91(4) . 3_666 ?
B1 Mg1 Mg1 44.16(4) 3_666 3_666 ?
B1 Mg1 Mg1 44.03(4) . 3_666 ?
N1 Mg1 H1B 149.5(5) . . ?
N2 Mg1 H1B 106.2(5) . . ?
B1 Mg1 H1B 72.7(5) 3_666 . ?
B1 Mg1 H1B 27.6(5) . . ?
Mg1 Mg1 H1B 34.5(4) 3_666 . ?
N1 Mg1 H1D 98.5(6) . . ?
N2 Mg1 H1D 115.6(5) . . ?
B1 Mg1 H1D 104.9(6) 3_666 . ?
B1 Mg1 H1D 25.4(6) . . ?
Mg1 Mg1 H1D 63.2(6) 3_666 . ?
H1B Mg1 H1D 52.9(7) . . ?
Mg1 B1 Mg1 91.80(6) 3_666 . ?
Mg1 B1 H1A 47.7(10) 3_666 . ?
Mg1 B1 H1A 114.5(10) . . ?
Mg1 B1 H1B 60.3(9) 3_666 . ?
Mg1 B1 H1B 61.5(9) . . ?
H1A B1 H1B 107.9(13) . . ?
Mg1 B1 H1C 129.1(10) 3_666 . ?
Mg1 B1 H1C 131.3(10) . . ?
H1A B1 H1C 112.9(14) . . ?
H1B B1 H1C 112.5(13) . . ?
Mg1 B1 H1D 120.8(9) 3_666 . ?
Mg1 B1 H1D 47.2(9) . . ?
H1A B1 H1D 105.3(13) . . ?
H1B B1 H1D 108.5(13) . . ?
H1C B1 H1D 109.3(14) . . ?
C1 N1 C11 117.43(12) . . ?
C1 N1 Mg1 120.39(9) . . ?
C11 N1 Mg1 122.13(9) . . ?
C3 N2 C21 117.94(12) . . ?
C3 N2 Mg1 119.99(10) . . ?
C21 N2 Mg1 122.02(9) . . ?
N1 C1 C2 123.79(13) . . ?
N1 C1 C4 121.11(13) . . ?
C2 C1 C4 115.08(13) . . ?
C3 C2 C1 130.33(13) . . ?
C3 C2 H2 114.8 . . ?
C1 C2 H2 114.8 . . ?
N2 C3 C2 124.69(13) . . ?
N2 C3 C5 120.61(14) . . ?
C2 C3 C5 114.70(13) . . ?
C1 C4 H4A 109.5 . . ?
C1 C4 H4B 109.5 . . ?
H4A C4 H4B 109.5 . . ?
C1 C4 H4C 109.5 . . ?
H4A C4 H4C 109.5 . . ?
H4B C4 H4C 109.5 . . ?
C1 C4 H4D 109.5 . . ?
H4A C4 H4D 141.1 . . ?
H4B C4 H4D 56.3 . . ?
H4C C4 H4D 56.3 . . ?
C1 C4 H4E 109.5 . . ?
H4A C4 H4E 56.3 . . ?
H4B C4 H4E 141.1 . . ?
H4C C4 H4E 56.3 . . ?
H4D C4 H4E 109.5 . . ?
C1 C4 H4F 109.5 . . ?
H4A C4 H4F 56.3 . . ?
H4B C4 H4F 56.3 . . ?
H4C C4 H4F 141.1 . . ?
H4D C4 H4F 109.5 . . ?
H4E C4 H4F 109.5 . . ?
C3 C5 H5A 109.5 . . ?
C3 C5 H5B 109.5 . . ?
H5A C5 H5B 109.5 . . ?
C3 C5 H5C 109.5 . . ?
H5A C5 H5C 109.5 . . ?
H5B C5 H5C 109.5 . . ?
C3 C5 H5D 109.5 . . ?
H5A C5 H5D 141.1 . . ?
H5B C5 H5D 56.3 . . ?
H5C C5 H5D 56.3 . . ?
C3 C5 H5E 109.5 . . ?
H5A C5 H5E 56.3 . . ?
H5B C5 H5E 141.1 . . ?
H5C C5 H5E 56.3 . . ?
H5D C5 H5E 109.5 . . ?
C3 C5 H5F 109.5 . . ?
H5A C5 H5F 56.3 . . ?
H5B C5 H5F 56.3 . . ?
H5C C5 H5F 141.1 . . ?
H5D C5 H5F 109.5 . . ?
H5E C5 H5F 109.5 . . ?
C12 C11 C16 121.43(13) . . ?
C12 C11 N1 120.64(13) . . ?
C16 C11 N1 117.91(14) . . ?
C13 C12 C11 117.66(16) . . ?
C13 C12 C17 119.22(16) . . ?
C11 C12 C17 123.09(13) . . ?
C14 C13 C12 121.71(18) . . ?
C14 C13 H13 119.1 . . ?
C12 C13 H13 119.1 . . ?
C13 C14 C15 119.83(15) . . ?
C13 C14 H14 120.1 . . ?
C15 C14 H14 120.1 . . ?
C14 C15 C16 121.51(17) . . ?
C14 C15 H15 119.2 . . ?
C16 C15 H15 119.2 . . ?
C15 C16 C11 117.72(17) . . ?
C15 C16 C18 121.21(15) . . ?
C11 C16 C18 121.07(13) . . ?
C12 C17 C171 110.08(14) . . ?
C12 C17 C172 112.96(16) . . ?
C171 C17 C172 109.77(16) . . ?
C12 C17 H17 108.0 . . ?
C171 C17 H17 108.0 . . ?
C172 C17 H17 108.0 . . ?
C16 C18 C181 112.36(16) . . ?
C16 C18 C182 113.42(15) . . ?
C181 C18 C182 109.81(15) . . ?
C16 C18 H18 106.9 . . ?
C181 C18 H18 106.9 . . ?
C182 C18 H18 106.9 . . ?
C22 C21 C26 120.73(15) . . ?
C22 C21 N2 120.64(14) . . ?
C26 C21 N2 118.62(14) . . ?
C23 C22 C21 117.75(17) . . ?
C23 C22 C27 119.79(16) . . ?
C21 C22 C27 122.39(15) . . ?
C24 C23 C22 121.50(19) . . ?
C24 C23 H23 119.3 . . ?
C22 C23 H23 119.3 . . ?
C25 C24 C23 120.04(18) . . ?
C25 C24 H24 120.0 . . ?
C23 C24 H24 120.0 . . ?
C24 C25 C26 121.6(2) . . ?
C24 C25 H25 119.2 . . ?
C26 C25 H25 119.2 . . ?
C25 C26 C21 118.34(18) . . ?
C25 C26 C28 119.88(18) . . ?
C21 C26 C28 121.77(16) . . ?
C22 C27 C271 112.17(18) . . ?
C22 C27 C272 110.09(18) . . ?
C271 C27 C272 107.95(18) . . ?
C22 C27 H27 108.9 . . ?
C271 C27 H27 108.9 . . ?
C272 C27 H27 108.9 . . ?
C26 C28 C282 111.92(19) . . ?
C26 C28 C281 111.5(2) . . ?
C282 C28 C281 110.13(18) . . ?
C26 C28 H28 107.7 . . ?
C282 C28 H28 107.7 . . ?
C281 C28 H28 107.7 . . ?
C17 C171 H17A 109.5 . . ?
C17 C171 H17B 109.5 . . ?
H17A C171 H17B 109.5 . . ?
C17 C171 H17C 109.5 . . ?
H17A C171 H17C 109.5 . . ?
H17B C171 H17C 109.5 . . ?
C17 C172 H17D 109.5 . . ?
C17 C172 H17E 109.5 . . ?
H17D C172 H17E 109.5 . . ?
C17 C172 H17F 109.5 . . ?
H17D C172 H17F 109.5 . . ?
H17E C172 H17F 109.5 . . ?
C18 C181 H18A 109.5 . . ?
C18 C181 H18B 109.5 . . ?
H18A C181 H18B 109.5 . . ?
C18 C181 H18C 109.5 . . ?
H18A C181 H18C 109.5 . . ?
H18B C181 H18C 109.5 . . ?
C18 C182 H18D 109.5 . . ?
C18 C182 H18E 109.5 . . ?
H18D C182 H18E 109.5 . . ?
C18 C182 H18F 109.5 . . ?
H18D C182 H18F 109.5 . . ?
H18E C182 H18F 109.5 . . ?
C27 C271 H27A 109.5 . . ?
C27 C271 H27B 109.5 . . ?
H27A C271 H27B 109.5 . . ?
C27 C271 H27C 109.5 . . ?
H27A C271 H27C 109.5 . . ?
H27B C271 H27C 109.5 . . ?
C27 C272 H27D 109.5 . . ?
C27 C272 H27E 109.5 . . ?
H27D C272 H27E 109.5 . . ?
C27 C272 H27F 109.5 . . ?
H27D C272 H27F 109.5 . . ?
H27E C272 H27F 109.5 . . ?
C28 C281 H28A 109.5 . . ?
C28 C281 H28B 109.5 . . ?
H28A C281 H28B 109.5 . . ?
C28 C281 H28C 109.5 . . ?
H28A C281 H28C 109.5 . . ?
H28B C281 H28C 109.5 . . ?
C28 C282 H28D 109.5 . . ?
C28 C282 H28E 109.5 . . ?
H28D C282 H28E 109.5 . . ?
C28 C282 H28F 109.5 . . ?
H28D C282 H28F 109.5 . . ?
H28E C282 H28F 109.5 . . ?

loop_
_geom_bond_atom_site_label_1
_geom_bond_atom_site_label_2
_geom_bond_distance
_geom_bond_site_symmetry_2
_geom_bond_publ_flag
Mg1 N1 2.0345(13) . ?
Mg1 N2 2.0406(12) . ?
Mg1 B1 2.5352(18) 3_666 ?
Mg1 B1 2.5414(19) . ?
Mg1 Mg1 3.6457(9) 3_666 ?
Mg1 H1B 2.235(19) . ?
Mg1 H1D 1.955(19) . ?
B1 Mg1 2.5352(17) 3_666 ?
B1 H1A 1.19(2) . ?
B1 H1B 1.178(19) . ?
B1 H1C 1.080(19) . ?
B1 H1D 1.141(19) . ?
N1 C1 1.3406(18) . ?
N1 C11 1.4517(17) . ?
N2 C3 1.3371(19) . ?
N2 C21 1.4460(19) . ?
C1 C2 1.410(2) . ?
C1 C4 1.518(2) . ?
C2 C3 1.407(2) . ?
C2 H2 0.9500 . ?
C3 C5 1.519(2) . ?
C4 H4A 0.9800 . ?
C4 H4B 0.9800 . ?
C4 H4C 0.9800 . ?
C4 H4D 0.9800 . ?
C4 H4E 0.9800 . ?
C4 H4F 0.9800 . ?
C5 H5A 0.9800 . ?
C5 H5B 0.9800 . ?
C5 H5C 0.9800 . ?
C5 H5D 0.9800 . ?
C5 H5E 0.9800 . ?
C5 H5F 0.9800 . ?
C11 C12 1.410(2) . ?
C11 C16 1.414(2) . ?
C12 C13 1.404(2) . ?
C12 C17 1.525(2) . ?
C13 C14 1.377(3) . ?
C13 H13 0.9500 . ?
C14 C15 1.382(3) . ?
C14 H14 0.9500 . ?
C15 C16 1.402(2) . ?
C15 H15 0.9500 . ?
C16 C18 1.521(3) . ?
C17 C171 1.527(3) . ?
C17 C172 1.543(3) . ?
C17 H17 1.0000 . ?
C18 C181 1.529(3) . ?
C18 C182 1.535(2) . ?
C18 H18 1.0000 . ?
C21 C22 1.409(2) . ?
C21 C26 1.416(2) . ?
C22 C23 1.408(3) . ?
C22 C27 1.513(3) . ?
C23 C24 1.381(3) . ?
C23 H23 0.9500 . ?
C24 C25 1.365(3) . ?
C24 H24 0.9500 . ?
C25 C26 1.397(3) . ?
C25 H25 0.9500 . ?
C26 C28 1.524(3) . ?
C27 C271 1.528(3) . ?
C27 C272 1.555(3) . ?
C27 H27 1.0000 . ?
C28 C282 1.532(3) . ?
C28 C281 1.532(3) . ?
C28 H28 1.0000 . ?
C171 H17A 0.9800 . ?
C171 H17B 0.9800 . ?
C171 H17C 0.9800 . ?
C172 H17D 0.9800 . ?
C172 H17E 0.9800 . ?
C172 H17F 0.9800 . ?
C181 H18A 0.9800 . ?
C181 H18B 0.9800 . ?
C181 H18C 0.9800 . ?
C182 H18D 0.9800 . ?
C182 H18E 0.9800 . ?
C182 H18F 0.9800 . ?
C271 H27A 0.9800 . ?
C271 H27B 0.9800 . ?
C271 H27C 0.9800 . ?
C272 H27D 0.9800 . ?
C272 H27E 0.9800 . ?
C272 H27F 0.9800 . ?
C281 H28A 0.9800 . ?
C281 H28B 0.9800 . ?
C281 H28C 0.9800 . ?
C282 H28D 0.9800 . ?
C282 H28E 0.9800 . ?
C282 H28F 0.9800 . ?

loop_
_geom_torsion_atom_site_label_1
_geom_torsion_atom_site_label_2
_geom_torsion_atom_site_label_3
_geom_torsion_atom_site_label_4
_geom_torsion
_geom_torsion_site_symmetry_1
_geom_torsion_site_symmetry_2
_geom_torsion_site_symmetry_3
_geom_torsion_site_symmetry_4
_geom_torsion_publ_flag
N1 Mg1 B1 Mg1 113.66(6) . . . 3_666 ?
N2 Mg1 B1 Mg1 -131.00(6) . . . 3_666 ?
B1 Mg1 B1 Mg1 0.0 3_666 . . 3_666 ?
N2 Mg1 N1 C1 -21.97(13) . . . . ?
B1 Mg1 N1 C1 -155.45(12) 3_666 . . . ?
B1 Mg1 N1 C1 102.76(13) . . . . ?
Mg1 Mg1 N1 C1 157.34(10) 3_666 . . . ?
N2 Mg1 N1 C11 160.79(12) . . . . ?
B1 Mg1 N1 C11 27.31(14) 3_666 . . . ?
B1 Mg1 N1 C11 -74.48(13) . . . . ?
Mg1 Mg1 N1 C11 -19.90(14) 3_666 . . . ?
N1 Mg1 N2 C3 19.52(12) . . . . ?
B1 Mg1 N2 C3 140.88(11) 3_666 . . . ?
B1 Mg1 N2 C3 -110.77(12) . . . . ?
Mg1 Mg1 N2 C3 -159.71(10) 3_666 . . . ?
N1 Mg1 N2 C21 -157.76(11) . . . . ?
B1 Mg1 N2 C21 -36.40(14) 3_666 . . . ?
B1 Mg1 N2 C21 71.94(12) . . . . ?
Mg1 Mg1 N2 C21 23.01(14) 3_666 . . . ?
C11 N1 C1 C2 -171.29(15) . . . . ?
Mg1 N1 C1 C2 11.3(2) . . . . ?
C11 N1 C1 C4 7.0(2) . . . . ?
Mg1 N1 C1 C4 -170.38(13) . . . . ?
N1 C1 C2 C3 10.6(3) . . . . ?
C4 C1 C2 C3 -167.72(18) . . . . ?
C21 N2 C3 C2 171.02(15) . . . . ?
Mg1 N2 C3 C2 -6.4(2) . . . . ?
C21 N2 C3 C5 -8.2(2) . . . . ?
Mg1 N2 C3 C5 174.41(13) . . . . ?
C1 C2 C3 N2 -13.6(3) . . . . ?
C1 C2 C3 C5 165.68(18) . . . . ?
C1 N1 C11 C12 -83.98(18) . . . . ?
Mg1 N1 C11 C12 93.33(15) . . . . ?
C1 N1 C11 C16 97.90(16) . . . . ?
Mg1 N1 C11 C16 -84.79(15) . . . . ?
C16 C11 C12 C13 -3.8(2) . . . . ?
N1 C11 C12 C13 178.10(13) . . . . ?
C16 C11 C12 C17 174.28(14) . . . . ?
N1 C11 C12 C17 -3.8(2) . . . . ?
C11 C12 C13 C14 0.8(2) . . . . ?
C17 C12 C13 C14 -177.43(16) . . . . ?
C12 C13 C14 C15 2.0(3) . . . . ?
C13 C14 C15 C16 -1.8(3) . . . . ?
C14 C15 C16 C11 -1.2(2) . . . . ?
C14 C15 C16 C18 179.40(16) . . . . ?
C12 C11 C16 C15 4.1(2) . . . . ?
N1 C11 C16 C15 -177.84(13) . . . . ?
C12 C11 C16 C18 -176.55(14) . . . . ?
N1 C11 C16 C18 1.6(2) . . . . ?
C13 C12 C17 C171 64.1(2) . . . . ?
C11 C12 C17 C171 -113.97(17) . . . . ?
C13 C12 C17 C172 -59.0(2) . . . . ?
C11 C12 C17 C172 122.94(17) . . . . ?
C15 C16 C18 C181 93.02(19) . . . . ?
C11 C16 C18 C181 -86.36(18) . . . . ?
C15 C16 C18 C182 -32.3(2) . . . . ?
C11 C16 C18 C182 148.36(15) . . . . ?
C3 N2 C21 C22 92.10(17) . . . . ?
Mg1 N2 C21 C22 -90.56(14) . . . . ?
C3 N2 C21 C26 -88.50(17) . . . . ?
Mg1 N2 C21 C26 88.84(15) . . . . ?
C26 C21 C22 C23 -0.8(2) . . . . ?
N2 C21 C22 C23 178.57(14) . . . . ?
C26 C21 C22 C27 176.28(15) . . . . ?
N2 C21 C22 C27 -4.3(2) . . . . ?
C21 C22 C23 C24 0.7(3) . . . . ?
C27 C22 C23 C24 -176.49(17) . . . . ?
C22 C23 C24 C25 -0.2(3) . . . . ?
C23 C24 C25 C26 -0.2(3) . . . . ?
C24 C25 C26 C21 0.1(3) . . . . ?
C24 C25 C26 C28 178.76(18) . . . . ?
C22 C21 C26 C25 0.5(2) . . . . ?
N2 C21 C26 C25 -178.94(14) . . . . ?
C22 C21 C26 C28 -178.21(15) . . . . ?
N2 C21 C26 C28 2.4(2) . . . . ?
C23 C22 C27 C271 -57.2(2) . . . . ?
C21 C22 C27 C271 125.78(18) . . . . ?
C23 C22 C27 C272 63.1(2) . . . . ?
C21 C22 C27 C272 -114.0(2) . . . . ?
C25 C26 C28 C282 56.4(2) . . . . ?
C21 C26 C28 C282 -124.97(19) . . . . ?
C25 C26 C28 C281 -67.5(3) . . . . ?
C21 C26 C28 C281 111.1(2) . . . . ?
